data_4038295
loop_
_publ_author_name
'Blasius, Clemens'
'Ren, Bing-Tao'
'B\"urgy, David'
'Liu, Yan-Kai'
'Li, Bin'
'Michalsky, Ina'
'Wadepohl, Hubert'
'Deng, Qing-Hai'
'Gade, Lutz H.'

_publ_section_title
;
 Expanding the Boxmi Ligand Family: Synthesis and Application of New NON
 and NSN Ligands.
;
_journal_name_full 'The Journal of organic chemistry'
_journal_paper_doi 10.1021/acs.joc.0c00751
_journal_year 2020
_chemical_absolute_configuration ad
_chemical_formula_moiety 'C24 H30 Cl2 Fe N2 O3'
_chemical_formula_sum 'C24 H30 Cl2 Fe N2 O3'
_chemical_formula_weight 521.25
_chemical_properties_physical 'air-sensitive, moisture-sensitive'
_space_group_crystal_system monoclinic
_space_group_IT_number 5
_space_group_name_Hall 'C 2y'
_space_group_name_H-M_alt 'C 1 2 1'
_atom_sites_solution_hydrogens geom
_atom_sites_solution_primary iterative
_atom_sites_solution_secondary difmap
_audit_block_code ga_cbl21
_audit_creation_date 2019-03-12
_audit_creation_method
;
encif (version 1.112)

encifer (version_id = 270009.64)

Olex2 1.3
(compiled 2019.11.22 svn.r41b7951 for OlexSys, GUI svn.r6003)
;
_audit_update_record '19.02.2020 10:56:02 CET UTC+01:00  encif 1.112'
_cell_angle_alpha 90
_cell_angle_beta 96.7465(15)
_cell_angle_gamma 90
_cell_formula_units_Z 4
_cell_length_a 13.2186(2)
_cell_length_b 13.2909(2)
_cell_length_c 14.0998(3)
_cell_measurement_reflns_used 13872
_cell_measurement_temperature 120(1)
_cell_measurement_theta_max 32.8370
_cell_measurement_theta_min 2.8870
_cell_volume 2460.00(7)
_computing_cell_refinement 'CrysAlisPro 1.171.40.43a (Rigaku OD, 2019)'
_computing_data_collection 'CrysAlisPro 1.171.40.43a (Rigaku OD, 2019)'
_computing_data_reduction 'CrysAlisPro 1.171.40.43a (Rigaku OD, 2019)'
_computing_publication_material 'encif (Wadepohl, 2009-19); encifer (Allen et al., 2004)'
_computing_structure_refinement 'SHELXL 2018/3 (Sheldrick, 2015)'
_computing_structure_solution 'SUPERFLIP (Palatinus, 2007-2009)'
_diffrn_ambient_temperature 120(1)
_diffrn_detector 'CCD plate'
_diffrn_detector_area_resol_mean 7.9621
_diffrn_detector_type Eos
_diffrn_measured_fraction_theta_full 0.999
_diffrn_measured_fraction_theta_max 0.972
_diffrn_measurement_details
;
List of Runs (angles in degrees, time in seconds):

  # Type    Start    End  Width  t~exp~   \w     \q     \k     \f   Frames
--------------------------------------------------------------------------
  1  \w    -38.00  53.00   0.50   15.00    --   31.15 -57.00-180.00  182
  2  \w      1.00 101.00   0.50   15.00    --   31.15  77.00-180.00  200
  3  \w    -20.00  73.00   0.50   15.00    --   31.15 -99.00  60.00  186
  4  \w    -41.00  57.00   0.50   15.00    --   31.15 -38.00 -90.00  196
  5  \w      1.00 101.00   0.50   15.00    --   31.15  77.00 -60.00  200
  6  \w      1.00 101.00   0.50   15.00    --   31.15  77.00  60.00  200
  7  \w      0.00  87.00   0.50   15.00    --   31.15-123.00 -35.00  174
  8  \w     11.00 100.00   0.50   15.00    --   31.15  57.00-120.00  178
  9  \w      6.00 104.00   0.50   15.00    --   31.15  38.00  60.00  196
 10  \w     11.00 100.00   0.50   15.00    --   31.15  57.00 150.00  178
 11  \w    -38.00  53.00   0.50   15.00    --   31.15 -57.00  90.00  182
 12  \w      1.00  77.00   0.50   15.00    --   31.15  77.00 -30.00  152
 13  \w    -20.00  73.00   0.50   15.00    --   31.15 -99.00-180.00  186
;
_diffrn_measurement_device 'four-circle diffractometer'
_diffrn_measurement_device_type 'Agilent SuperNova, Dual, Cu at home/near, Eos'
_diffrn_measurement_method '\w scans'
_diffrn_measurement_specimen_support 'polyimid foil'
_diffrn_orient_matrix_type 'CrysAlisPro convention (1999,Acta A55,543-557)'
_diffrn_orient_matrix_UB_11 0.0060683000
_diffrn_orient_matrix_UB_12 -0.0059582000
_diffrn_orient_matrix_UB_13 0.0503334000
_diffrn_orient_matrix_UB_21 -0.0331672000
_diffrn_orient_matrix_UB_22 0.0413078000
_diffrn_orient_matrix_UB_23 0.0042707000
_diffrn_orient_matrix_UB_31 -0.0422135000
_diffrn_orient_matrix_UB_32 -0.0332780000
_diffrn_orient_matrix_UB_33 -0.0037327000
_diffrn_radiation_collimation 'focusing mirrors'
_diffrn_radiation_monochromator mirror
_diffrn_radiation_probe x-ray
_diffrn_radiation_type 'Mo K\a'
_diffrn_radiation_wavelength 0.71073
_diffrn_radiation_xray_symbol K-L~2,3~
_diffrn_reflns_av_R_equivalents 0.0483
_diffrn_reflns_av_unetI/netI 0.0456
_diffrn_reflns_Laue_measured_fraction_full 0.999
_diffrn_reflns_Laue_measured_fraction_max 0.972
_diffrn_reflns_limit_h_max 20
_diffrn_reflns_limit_h_min -20
_diffrn_reflns_limit_k_max 20
_diffrn_reflns_limit_k_min -20
_diffrn_reflns_limit_l_max 21
_diffrn_reflns_limit_l_min -22
_diffrn_reflns_number 41710
_diffrn_reflns_point_group_measured_fraction_full 0.999
_diffrn_reflns_point_group_measured_fraction_max 0.953
_diffrn_reflns_theta_full 25.242
_diffrn_reflns_theta_max 34.197
_diffrn_reflns_theta_min 2.518
_diffrn_source 'microfocus X-Ray tube'
_diffrn_source_type 'Agilent SuperNova (Mo) X-ray Source'
_exptl_absorpt_coefficient_mu 0.858
_exptl_absorpt_correction_T_max 1.000
_exptl_absorpt_correction_T_min 0.682
_exptl_absorpt_correction_type gaussian
_exptl_absorpt_process_details
;
CrysAlisPro 1.171.40.43a (Rigaku Oxford Diffraction, 2019)
Numerical absorption correction based on gaussian integration over
 a multifaceted crystal model (Busing & Levy, 1957).
Empirical absorption correction using spherical harmonics,
 implemented in SCALE3 ABSPACK scaling algorithm.
;
_exptl_crystal_colour colourless
_exptl_crystal_density_diffrn 1.407
_exptl_crystal_description plate
_exptl_crystal_F_000 1088
_exptl_crystal_size_max 0.161
_exptl_crystal_size_mid 0.125
_exptl_crystal_size_min 0.035
_refine_diff_density_max 0.506
_refine_diff_density_min -0.269
_refine_diff_density_rms 0.064
_refine_ls_abs_structure_details
;
 Flack x determined using 3671 quotients [(I+)-(I-)]/[(I+)+(I-)]
 (Parsons, Flack and Wagner, Acta Cryst. B69 (2013) 249-259).
;
_refine_ls_abs_structure_Flack -0.013(5)
_refine_ls_extinction_method none
_refine_ls_goodness_of_fit_ref 1.036
_refine_ls_hydrogen_treatment constr
_refine_ls_matrix_type full
_refine_ls_number_parameters 295
_refine_ls_number_reflns 9718
_refine_ls_number_restraints 1
_refine_ls_restrained_S_all 1.036
_refine_ls_R_factor_all 0.0442
_refine_ls_R_factor_gt 0.0348
_refine_ls_shift/su_max 0.000
_refine_ls_shift/su_mean 0.000
_refine_ls_structure_factor_coef Fsqd
_refine_ls_weighting_details 'w=1/[\s^2^(Fo^2^)+(0.0236P)^2^+0.7243P] where P=(Fo^2^+2Fc^2^)/3'
_refine_ls_weighting_scheme calc
_refine_ls_wR_factor_gt 0.0629
_refine_ls_wR_factor_ref 0.0664
_reflns_Friedel_coverage 0.893
_reflns_Friedel_fraction_full 1.000
_reflns_Friedel_fraction_max 0.932
_reflns_number_gt 8696
_reflns_number_total 9718
_reflns_threshold_expression 'I > 2\s(I)'
_cod_data_source_file jo0c00751_si_002.cif
_cod_data_source_block ga_cbl21
_cod_original_cell_volume 2460.01(7)
_cod_original_sg_symbol_H-M 'C 2'
_cod_database_code 4038295
_audit_block_refno 3299
_audit_block_usercomment 'cbgl02, plate, light bronze'
_shelx_space_group_comment
;
The symmetry employed for this shelxl refinement is uniquely defined
by the following loop, which should always be used as a source of
symmetry information in preference to the above space-group names.
They are only intended as comments.
;
_shelx_estimated_absorpt_t_max 0.919
_shelx_estimated_absorpt_t_min 0.919
_reflns_odcompleteness_completeness 99.96
_reflns_odcompleteness_iscentric 1
_reflns_odcompleteness_theta 32.50
_shelxl_version_number 2018/3
_olex2_refinement_description
;
1. Fixed Uiso
 At 1.2 times of:
  All C(H) groups, All C(H,H) groups
 At 1.5 times of:
  All C(H,H,H) groups
2.a Ternary CH refined with riding coordinates:
 C1(H1), C16(H16), C17(H17), C20(H20)
2.b Secondary CH2 refined with riding coordinates:
 C2(H2A,H2B), C15(H15A,H15B)
2.c Aromatic/amide H refined with riding coordinates:
 C4(H4), C8(H8), C9(H9), C13(H13)
2.d Idealised Me refined as rotating group:
 C18(H18A,H18B,H18C), C19(H19A,H19B,H19C), C21(H21A,H21B,H21C), C22(H22A,H22B,
 H22C), C23(H23A,H23B,H23C), C24(H24A,H24B,H24C)
;
_oxdiff_exptl_absorpt_empirical_details
;
Empirical correction (ABSPACK) includes:
- Absorption correction using spherical harmonics
- Frame scaling
- Detector area scaling
;
_oxdiff_exptl_absorpt_empirical_full_max 1.153
_oxdiff_exptl_absorpt_empirical_full_min 0.918
_cell_oxdiff_length_a 13.2202(3)
_cell_oxdiff_length_b 13.2881(3)
_cell_oxdiff_length_c 14.1010(3)
_cell_oxdiff_angle_alpha 90.0189(16)
_cell_oxdiff_angle_beta 96.7438(19)
_cell_oxdiff_angle_gamma 89.9694(18)
_cell_oxdiff_volume 2460.01(9)
_cell_oxdiff_measurement_reflns_used 13872

loop_
_symmetry_equiv_pos_as_xyz
'x, y, z'
'-x, y, -z'
'x+1/2, y+1/2, z'
'-x+1/2, y+1/2, -z'

loop_
_atom_site_label
_atom_site_type_symbol
_atom_site_fract_x
_atom_site_fract_y
_atom_site_fract_z
_atom_site_U_iso_or_equiv
_atom_site_adp_type
_atom_site_occupancy
_atom_site_site_symmetry_order
_atom_site_calc_flag
_atom_site_refinement_flags_posn
_atom_site_refinement_flags_adp
_atom_site_refinement_flags_occupancy
_atom_site_disorder_assembly
_atom_site_disorder_group
Fe Fe -0.26211(2) -0.24097(2) -0.25841(2) 0.01431(6) Uani 1 1 d . . . . .
Cl1 Cl -0.19274(5) -0.10241(4) -0.33062(4) 0.02382(12) Uani 1 1 d . . . . .
Cl2 Cl -0.12944(4) -0.33145(4) -0.18134(4) 0.02198(11) Uani 1 1 d . . . . .
O1 O -0.38574(13) -0.46165(12) -0.46105(11) 0.0208(3) Uani 1 1 d . . . . .
O2 O -0.36433(12) -0.36055(11) -0.17888(10) 0.0148(3) Uani 1 1 d . . . . .
O3 O -0.40109(12) -0.08880(12) -0.04590(11) 0.0187(3) Uani 1 1 d . . . . .
N1 N -0.32297(13) -0.33034(14) -0.37245(12) 0.0154(3) Uani 1 1 d . . . . .
N2 N -0.35857(14) -0.15408(13) -0.18300(13) 0.0148(3) Uani 1 1 d . . . . .
C1 C -0.30644(17) -0.30481(17) -0.47259(14) 0.0170(4) Uani 1 1 d . . . . .
H1 H -0.332940 -0.235752 -0.489064 0.020 Uiso 1 1 calc R U . . .
C2 C -0.37143(18) -0.38311(18) -0.53055(15) 0.0208(4) Uani 1 1 d . . . . .
H2A H -0.437599 -0.354186 -0.557641 0.025 Uiso 1 1 calc R U . . .
H2B H -0.335835 -0.409727 -0.583215 0.025 Uiso 1 1 calc R U . . .
C3 C -0.36043(16) -0.41997(16) -0.37459(15) 0.0156(4) Uani 1 1 d . . . . .
C4 C -0.37348(17) -0.48767(16) -0.29645(15) 0.0170(4) Uani 1 1 d . . . . .
H4 H -0.386007 -0.556482 -0.311854 0.020 Uiso 1 1 calc R U . . .
C5 C -0.36939(16) -0.46155(16) -0.20431(15) 0.0145(4) Uani 1 1 d . . . . .
C6 C -0.37094(16) -0.52009(16) -0.11740(15) 0.0153(4) Uani 1 1 d . . . . .
C7 C -0.37659(16) -0.62398(16) -0.10388(16) 0.0175(4) Uani 1 1 d . . . . .
C8 C -0.37756(17) -0.65457(17) -0.00953(16) 0.0193(4) Uani 1 1 d . . . . .
H8 H -0.380346 -0.724523 0.003750 0.023 Uiso 1 1 calc R U . . .
C9 C -0.37465(16) -0.58721(17) 0.06587(16) 0.0188(4) Uani 1 1 d . . . . .
H9 H -0.377014 -0.612740 0.128501 0.023 Uiso 1 1 calc R U . . .
C10 C -0.36841(16) -0.48407(17) 0.05331(15) 0.0166(4) Uani 1 1 d . . . . .
C11 C -0.36555(15) -0.45224(16) -0.04125(15) 0.0149(4) Uani 1 1 d . . . . .
C12 C -0.36167(16) -0.35164(16) -0.08045(14) 0.0145(4) Uani 1 1 d . . . . .
C13 C -0.36107(16) -0.26014(16) -0.04085(14) 0.0163(4) Uani 1 1 d . . . . .
H13 H -0.353724 -0.255893 0.026872 0.020 Uiso 1 1 calc R U . . .
C14 C -0.37082(16) -0.16804(16) -0.09419(15) 0.0155(4) Uani 1 1 d . . . . .
C15 C -0.40618(18) -0.00380(17) -0.11138(16) 0.0192(4) Uani 1 1 d . . . . .
H15A H -0.348667 0.043055 -0.094453 0.023 Uiso 1 1 calc R U . . .
H15B H -0.471024 0.033365 -0.110881 0.023 Uiso 1 1 calc R U . . .
C16 C -0.39950(17) -0.05245(16) -0.20893(15) 0.0166(4) Uani 1 1 d . . . . .
H16 H -0.349988 -0.014531 -0.243818 0.020 Uiso 1 1 calc R U . . .
C17 C -0.50251(18) -0.06059(17) -0.27163(16) 0.0196(4) Uani 1 1 d . . . . .
H17 H -0.526907 0.009531 -0.286363 0.024 Uiso 1 1 calc R U . . .
C18 C -0.4903(2) -0.1115(2) -0.36658(17) 0.0263(5) Uani 1 1 d . . . . .
H18A H -0.436451 -0.077720 -0.396670 0.039 Uiso 1 1 calc R U . . .
H18B H -0.554629 -0.107271 -0.408747 0.039 Uiso 1 1 calc R U . . .
H18C H -0.472094 -0.182363 -0.355303 0.039 Uiso 1 1 calc R U . . .
C19 C -0.58422(18) -0.1135(2) -0.22195(18) 0.0274(5) Uani 1 1 d . . . . .
H19A H -0.564018 -0.183458 -0.208649 0.041 Uiso 1 1 calc R U . . .
H19B H -0.649093 -0.111942 -0.263453 0.041 Uiso 1 1 calc R U . . .
H19C H -0.592015 -0.078905 -0.161833 0.041 Uiso 1 1 calc R U . . .
C20 C -0.19260(18) -0.31061(18) -0.48435(16) 0.0209(4) Uani 1 1 d . . . . .
H20 H -0.155321 -0.265434 -0.435395 0.025 Uiso 1 1 calc R U . . .
C21 C -0.15015(19) -0.4166(2) -0.46757(19) 0.0283(5) Uani 1 1 d . . . . .
H21A H -0.161500 -0.439194 -0.403527 0.042 Uiso 1 1 calc R U . . .
H21B H -0.076930 -0.416276 -0.473056 0.042 Uiso 1 1 calc R U . . .
H21C H -0.184731 -0.462322 -0.515352 0.042 Uiso 1 1 calc R U . . .
C22 C -0.1748(2) -0.2712(2) -0.58270(19) 0.0370(7) Uani 1 1 d . . . . .
H22A H -0.210148 -0.314577 -0.632170 0.055 Uiso 1 1 calc R U . . .
H22B H -0.101634 -0.271290 -0.588425 0.055 Uiso 1 1 calc R U . . .
H22C H -0.201215 -0.202448 -0.590672 0.055 Uiso 1 1 calc R U . . .
C23 C -0.3836(2) -0.69916(17) -0.18360(17) 0.0241(5) Uani 1 1 d . . . . .
H23A H -0.445378 -0.686476 -0.227561 0.036 Uiso 1 1 calc R U . . .
H23B H -0.386334 -0.767221 -0.157281 0.036 Uiso 1 1 calc R U . . .
H23C H -0.323715 -0.692945 -0.218072 0.036 Uiso 1 1 calc R U . . .
C24 C -0.36605(19) -0.41327(18) 0.13689(16) 0.0217(4) Uani 1 1 d . . . . .
H24A H -0.425863 -0.369204 0.128186 0.033 Uiso 1 1 calc R U . . .
H24B H -0.303996 -0.372386 0.141017 0.033 Uiso 1 1 calc R U . . .
H24C H -0.366763 -0.452148 0.195866 0.033 Uiso 1 1 calc R U . . .

loop_
_atom_site_aniso_label
_atom_site_aniso_U_11
_atom_site_aniso_U_22
_atom_site_aniso_U_33
_atom_site_aniso_U_23
_atom_site_aniso_U_13
_atom_site_aniso_U_12
Fe 0.01518(13) 0.01329(13) 0.01484(13) -0.00047(12) 0.00333(9) 0.00140(12)
Cl1 0.0347(3) 0.0182(3) 0.0202(2) 0.0004(2) 0.0103(2) -0.0056(2)
Cl2 0.0186(2) 0.0198(3) 0.0267(3) -0.0036(2) -0.0011(2) 0.0059(2)
O1 0.0268(9) 0.0210(8) 0.0139(7) -0.0023(6) 0.0002(6) -0.0036(7)
O2 0.0188(7) 0.0126(7) 0.0132(7) 0.0003(5) 0.0031(5) 0.0010(6)
O3 0.0243(8) 0.0151(7) 0.0171(7) -0.0017(6) 0.0045(6) 0.0040(6)
N1 0.0162(8) 0.0176(9) 0.0128(8) 0.0003(6) 0.0030(6) 0.0023(7)
N2 0.0159(8) 0.0129(8) 0.0158(8) 0.0011(6) 0.0024(6) 0.0017(6)
C1 0.0210(10) 0.0189(10) 0.0117(9) 0.0018(7) 0.0040(8) 0.0029(8)
C2 0.0226(11) 0.0267(12) 0.0128(9) 0.0012(8) 0.0006(8) 0.0012(9)
C3 0.0158(9) 0.0170(10) 0.0141(9) -0.0013(7) 0.0019(7) 0.0025(7)
C4 0.0183(10) 0.0145(9) 0.0184(10) -0.0003(7) 0.0037(8) 0.0000(8)
C5 0.0132(9) 0.0125(9) 0.0180(9) 0.0006(7) 0.0027(7) 0.0001(7)
C6 0.0135(9) 0.0150(9) 0.0176(9) 0.0027(7) 0.0022(7) 0.0012(7)
C7 0.0158(9) 0.0150(10) 0.0222(10) 0.0032(8) 0.0038(8) -0.0001(7)
C8 0.0177(10) 0.0166(10) 0.0239(11) 0.0059(8) 0.0040(8) 0.0019(8)
C9 0.0163(9) 0.0206(11) 0.0195(10) 0.0067(8) 0.0021(8) 0.0009(8)
C10 0.0142(9) 0.0200(10) 0.0157(9) 0.0038(8) 0.0023(7) 0.0017(8)
C11 0.0130(9) 0.0154(9) 0.0165(9) 0.0025(7) 0.0030(7) 0.0009(7)
C12 0.0142(9) 0.0176(10) 0.0119(8) 0.0012(7) 0.0020(7) 0.0014(7)
C13 0.0173(9) 0.0190(11) 0.0130(8) 0.0015(7) 0.0026(7) 0.0020(7)
C14 0.0134(9) 0.0150(10) 0.0183(9) -0.0016(8) 0.0029(7) 0.0015(7)
C15 0.0212(11) 0.0138(10) 0.0222(11) -0.0009(8) 0.0014(8) 0.0042(8)
C16 0.0192(10) 0.0122(9) 0.0186(10) 0.0008(7) 0.0034(8) 0.0032(8)
C17 0.0209(11) 0.0167(10) 0.0204(10) 0.0009(8) -0.0011(8) 0.0053(8)
C18 0.0308(13) 0.0262(12) 0.0208(11) -0.0014(9) -0.0016(9) 0.0054(10)
C19 0.0202(11) 0.0316(14) 0.0296(12) 0.0010(10) -0.0003(9) 0.0006(10)
C20 0.0210(11) 0.0255(12) 0.0176(10) 0.0007(8) 0.0074(8) 0.0002(9)
C21 0.0220(12) 0.0342(14) 0.0296(13) -0.0007(11) 0.0071(10) 0.0084(10)
C22 0.0416(16) 0.0440(17) 0.0288(13) 0.0082(11) 0.0190(12) 0.0004(12)
C23 0.0326(13) 0.0152(10) 0.0255(11) 0.0002(9) 0.0082(10) -0.0027(9)
C24 0.0268(11) 0.0224(11) 0.0158(10) 0.0037(8) 0.0018(8) 0.0019(9)

loop_
_atom_type_symbol
_atom_type_description
_atom_type_scat_dispersion_real
_atom_type_scat_dispersion_imag
_atom_type_scat_source
C C 0.0033 0.0016 'International Tables Vol C Tables 4.2.6.8 and 6.1.1.4'
H H 0.0000 0.0000 'International Tables Vol C Tables 4.2.6.8 and 6.1.1.4'
Cl Cl 0.1484 0.1585 'International Tables Vol C Tables 4.2.6.8 and 6.1.1.4'
Fe Fe 0.3463 0.8444 'International Tables Vol C Tables 4.2.6.8 and 6.1.1.4'
N N 0.0061 0.0033 'International Tables Vol C Tables 4.2.6.8 and 6.1.1.4'
O O 0.0106 0.0060 'International Tables Vol C Tables 4.2.6.8 and 6.1.1.4'

loop_
_exptl_crystal_face_index_h
_exptl_crystal_face_index_k
_exptl_crystal_face_index_l
_exptl_crystal_face_perp_dist
13 -14 0 0.0568
-6 18 -1 0.0947
13 13 0 0.0728
1 -1 -20 0.0145
-2 1 20 0.0189
-13 -13 0 0.0514
-18 5 0 0.0830

loop_
_geom_angle_atom_site_label_1
_geom_angle_atom_site_label_2
_geom_angle_atom_site_label_3
_geom_angle
_geom_angle_site_symmetry_1
_geom_angle_site_symmetry_3
_geom_angle_publ_flag
Cl2 Fe Cl1 107.56(2) . . ?
N1 Fe Cl1 104.36(5) . . ?
N1 Fe Cl2 105.74(5) . . ?
N1 Fe N2 120.14(7) . . ?
N2 Fe Cl1 94.57(5) . . ?
N2 Fe Cl2 121.65(5) . . ?
C3 O1 C2 106.01(17) . . ?
C5 O2 C12 109.57(16) . . ?
C14 O3 C15 106.37(16) . . ?
C1 N1 Fe 120.95(14) . . ?
C3 N1 Fe 131.10(15) . . ?
C3 N1 C1 106.64(17) . . ?
C14 N2 Fe 124.29(15) . . ?
C14 N2 C16 106.56(18) . . ?
C16 N2 Fe 126.95(14) . . ?
N1 C1 H1 110.0 . . ?
N1 C1 C2 102.47(17) . . ?
N1 C1 C20 110.18(17) . . ?
C2 C1 H1 110.0 . . ?
C2 C1 C20 113.93(19) . . ?
C20 C1 H1 110.0 . . ?
O1 C2 C1 103.75(16) . . ?
O1 C2 H2A 111.0 . . ?
O1 C2 H2B 111.0 . . ?
C1 C2 H2A 111.0 . . ?
C1 C2 H2B 111.0 . . ?
H2A C2 H2B 109.0 . . ?
O1 C3 C4 113.23(19) . . ?
N1 C3 O1 117.12(19) . . ?
N1 C3 C4 129.5(2) . . ?
C3 C4 H4 117.2 . . ?
C5 C4 C3 125.6(2) . . ?
C5 C4 H4 117.2 . . ?
O2 C5 C6 107.74(17) . . ?
C4 C5 O2 119.74(19) . . ?
C4 C5 C6 132.5(2) . . ?
C7 C6 C5 130.6(2) . . ?
C7 C6 C11 122.12(19) . . ?
C11 C6 C5 107.32(18) . . ?
C6 C7 C23 123.8(2) . . ?
C8 C7 C6 115.2(2) . . ?
C8 C7 C23 121.0(2) . . ?
C7 C8 H8 118.6 . . ?
C9 C8 C7 122.8(2) . . ?
C9 C8 H8 118.6 . . ?
C8 C9 H9 118.8 . . ?
C10 C9 C8 122.5(2) . . ?
C10 C9 H9 118.7 . . ?
C9 C10 C11 115.3(2) . . ?
C9 C10 C24 120.95(19) . . ?
C11 C10 C24 123.7(2) . . ?
C6 C11 C10 122.1(2) . . ?
C6 C11 C12 107.64(17) . . ?
C10 C11 C12 130.2(2) . . ?
O2 C12 C11 107.72(17) . . ?
C13 C12 O2 119.52(18) . . ?
C13 C12 C11 132.67(19) . . ?
C12 C13 H13 117.9 . . ?
C12 C13 C14 124.13(19) . . ?
C14 C13 H13 117.9 . . ?
O3 C14 C13 114.70(18) . . ?
N2 C14 O3 117.22(19) . . ?
N2 C14 C13 128.0(2) . . ?
O3 C15 H15A 111.0 . . ?
O3 C15 H15B 111.0 . . ?
O3 C15 C16 103.80(16) . . ?
H15A C15 H15B 109.0 . . ?
C16 C15 H15A 111.0 . . ?
C16 C15 H15B 111.0 . . ?
N2 C16 C15 102.76(17) . . ?
N2 C16 H16 109.8 . . ?
N2 C16 C17 110.49(18) . . ?
C15 C16 H16 109.8 . . ?
C15 C16 C17 113.91(19) . . ?
C17 C16 H16 109.8 . . ?
C16 C17 H17 107.2 . . ?
C18 C17 C16 110.99(19) . . ?
C18 C17 H17 107.2 . . ?
C18 C17 C19 110.6(2) . . ?
C19 C17 C16 113.28(19) . . ?
C19 C17 H17 107.2 . . ?
C17 C18 H18A 109.5 . . ?
C17 C18 H18B 109.5 . . ?
C17 C18 H18C 109.5 . . ?
H18A C18 H18B 109.5 . . ?
H18A C18 H18C 109.5 . . ?
H18B C18 H18C 109.5 . . ?
C17 C19 H19A 109.5 . . ?
C17 C19 H19B 109.5 . . ?
C17 C19 H19C 109.5 . . ?
H19A C19 H19B 109.5 . . ?
H19A C19 H19C 109.5 . . ?
H19B C19 H19C 109.5 . . ?
C1 C20 H20 107.8 . . ?
C21 C20 C1 112.2(2) . . ?
C21 C20 H20 107.8 . . ?
C21 C20 C22 111.4(2) . . ?
C22 C20 C1 109.8(2) . . ?
C22 C20 H20 107.8 . . ?
C20 C21 H21A 109.5 . . ?
C20 C21 H21B 109.5 . . ?
C20 C21 H21C 109.5 . . ?
H21A C21 H21B 109.5 . . ?
H21A C21 H21C 109.5 . . ?
H21B C21 H21C 109.5 . . ?
C20 C22 H22A 109.5 . . ?
C20 C22 H22B 109.5 . . ?
C20 C22 H22C 109.5 . . ?
H22A C22 H22B 109.5 . . ?
H22A C22 H22C 109.5 . . ?
H22B C22 H22C 109.5 . . ?
C7 C23 H23A 109.5 . . ?
C7 C23 H23B 109.5 . . ?
C7 C23 H23C 109.5 . . ?
H23A C23 H23B 109.5 . . ?
H23A C23 H23C 109.5 . . ?
H23B C23 H23C 109.5 . . ?
C10 C24 H24A 109.5 . . ?
C10 C24 H24B 109.5 . . ?
C10 C24 H24C 109.5 . . ?
H24A C24 H24B 109.5 . . ?
H24A C24 H24C 109.5 . . ?
H24B C24 H24C 109.5 . . ?

loop_
_geom_bond_atom_site_label_1
_geom_bond_atom_site_label_2
_geom_bond_distance
_geom_bond_site_symmetry_2
_geom_bond_publ_flag
Fe Cl1 2.3427(6) . ?
Fe Cl2 2.2923(6) . ?
Fe N1 2.0832(18) . ?
Fe N2 2.0995(18) . ?
O1 C2 1.459(3) . ?
O1 C3 1.345(3) . ?
O2 C5 1.389(3) . ?
O2 C12 1.389(2) . ?
O3 C14 1.341(3) . ?
O3 C15 1.456(3) . ?
N1 C1 1.493(3) . ?
N1 C3 1.289(3) . ?
N2 C14 1.295(3) . ?
N2 C16 1.485(3) . ?
C1 H1 1.0000 . ?
C1 C2 1.524(3) . ?
C1 C20 1.535(3) . ?
C2 H2A 0.9900 . ?
C2 H2B 0.9900 . ?
C3 C4 1.448(3) . ?
C4 H4 0.9500 . ?
C4 C5 1.340(3) . ?
C5 C6 1.454(3) . ?
C6 C7 1.397(3) . ?
C6 C11 1.398(3) . ?
C7 C8 1.393(3) . ?
C7 C23 1.499(3) . ?
C8 H8 0.9500 . ?
C8 C9 1.387(3) . ?
C9 H9 0.9500 . ?
C9 C10 1.386(3) . ?
C10 C11 1.404(3) . ?
C10 C24 1.505(3) . ?
C11 C12 1.450(3) . ?
C12 C13 1.338(3) . ?
C13 H13 0.9500 . ?
C13 C14 1.435(3) . ?
C15 H15A 0.9900 . ?
C15 H15B 0.9900 . ?
C15 C16 1.532(3) . ?
C16 H16 1.0000 . ?
C16 C17 1.538(3) . ?
C17 H17 1.0000 . ?
C17 C18 1.526(3) . ?
C17 C19 1.526(3) . ?
C18 H18A 0.9800 . ?
C18 H18B 0.9800 . ?
C18 H18C 0.9800 . ?
C19 H19A 0.9800 . ?
C19 H19B 0.9800 . ?
C19 H19C 0.9800 . ?
C20 H20 1.0000 . ?
C20 C21 1.524(3) . ?
C20 C22 1.526(3) . ?
C21 H21A 0.9800 . ?
C21 H21B 0.9800 . ?
C21 H21C 0.9800 . ?
C22 H22A 0.9800 . ?
C22 H22B 0.9800 . ?
C22 H22C 0.9800 . ?
C23 H23A 0.9800 . ?
C23 H23B 0.9800 . ?
C23 H23C 0.9800 . ?
C24 H24A 0.9800 . ?
C24 H24B 0.9800 . ?
C24 H24C 0.9800 . ?
O2 Fe 2.4423(15) . ?

loop_
_geom_torsion_atom_site_label_1
_geom_torsion_atom_site_label_2
_geom_torsion_atom_site_label_3
_geom_torsion_atom_site_label_4
_geom_torsion
_geom_torsion_site_symmetry_1
_geom_torsion_site_symmetry_2
_geom_torsion_site_symmetry_3
_geom_torsion_site_symmetry_4
_geom_torsion_publ_flag
Fe N1 C1 C2 -174.96(13) . . . . ?
Fe N1 C1 C20 63.4(2) . . . . ?
Fe N1 C3 O1 -174.12(14) . . . . ?
Fe N1 C3 C4 0.9(3) . . . . ?
Fe N2 C14 O3 155.20(15) . . . . ?
Fe N2 C14 C13 -28.3(3) . . . . ?
Fe N2 C16 C15 -147.41(15) . . . . ?
Fe N2 C16 C17 90.7(2) . . . . ?
O1 C3 C4 C5 -169.0(2) . . . . ?
O2 C5 C6 C7 179.3(2) . . . . ?
O2 C5 C6 C11 -0.7(2) . . . . ?
O2 C12 C13 C14 4.9(3) . . . . ?
O3 C15 C16 N2 -17.5(2) . . . . ?
O3 C15 C16 C17 102.0(2) . . . . ?
N1 C1 C2 O1 -19.5(2) . . . . ?
N1 C1 C20 C21 63.0(2) . . . . ?
N1 C1 C20 C22 -172.6(2) . . . . ?
N1 C3 C4 C5 15.8(4) . . . . ?
N2 C16 C17 C18 -63.8(2) . . . . ?
N2 C16 C17 C19 61.3(2) . . . . ?
C1 N1 C3 O1 -7.4(2) . . . . ?
C1 N1 C3 C4 167.6(2) . . . . ?
C2 O1 C3 N1 -6.0(3) . . . . ?
C2 O1 C3 C4 178.19(18) . . . . ?
C2 C1 C20 C21 -51.5(3) . . . . ?
C2 C1 C20 C22 72.9(3) . . . . ?
C3 O1 C2 C1 16.1(2) . . . . ?
C3 N1 C1 C2 16.7(2) . . . . ?
C3 N1 C1 C20 -104.9(2) . . . . ?
C3 C4 C5 O2 8.2(3) . . . . ?
C3 C4 C5 C6 -173.2(2) . . . . ?
C4 C5 C6 C7 0.5(4) . . . . ?
C4 C5 C6 C11 -179.4(2) . . . . ?
C5 O2 C12 C11 -0.2(2) . . . . ?
C5 O2 C12 C13 -177.17(19) . . . . ?
C5 C6 C7 C8 -179.3(2) . . . . ?
C5 C6 C7 C23 -0.7(4) . . . . ?
C5 C6 C11 C10 178.11(19) . . . . ?
C5 C6 C11 C12 0.5(2) . . . . ?
C6 C7 C8 C9 0.9(3) . . . . ?
C6 C11 C12 O2 -0.2(2) . . . . ?
C6 C11 C12 C13 176.2(2) . . . . ?
C7 C6 C11 C10 -1.9(3) . . . . ?
C7 C6 C11 C12 -179.4(2) . . . . ?
C7 C8 C9 C10 -1.4(4) . . . . ?
C8 C9 C10 C11 0.2(3) . . . . ?
C8 C9 C10 C24 179.6(2) . . . . ?
C9 C10 C11 C6 1.4(3) . . . . ?
C9 C10 C11 C12 178.3(2) . . . . ?
C10 C11 C12 O2 -177.5(2) . . . . ?
C10 C11 C12 C13 -1.1(4) . . . . ?
C11 C6 C7 C8 0.7(3) . . . . ?
C11 C6 C7 C23 179.3(2) . . . . ?
C11 C12 C13 C14 -171.2(2) . . . . ?
C12 O2 C5 C4 179.48(19) . . . . ?
C12 O2 C5 C6 0.5(2) . . . . ?
C12 C13 C14 O3 159.5(2) . . . . ?
C12 C13 C14 N2 -17.1(4) . . . . ?
C14 O3 C15 C16 13.2(2) . . . . ?
C14 N2 C16 C15 16.2(2) . . . . ?
C14 N2 C16 C17 -105.7(2) . . . . ?
C15 O3 C14 N2 -3.1(3) . . . . ?
C15 O3 C14 C13 179.93(18) . . . . ?
C15 C16 C17 C18 -178.86(19) . . . . ?
C15 C16 C17 C19 -53.7(3) . . . . ?
C16 N2 C14 O3 -8.9(3) . . . . ?
C16 N2 C14 C13 167.5(2) . . . . ?
C20 C1 C2 O1 99.5(2) . . . . ?
C23 C7 C8 C9 -177.8(2) . . . . ?
C24 C10 C11 C6 -178.1(2) . . . . ?
C24 C10 C11 C12 -1.1(4) . . . . ?

loop_
_exptl_oxdiff_crystal_face_indexfrac_h
_exptl_oxdiff_crystal_face_indexfrac_k
_exptl_oxdiff_crystal_face_indexfrac_l
_exptl_oxdiff_crystal_face_x
_exptl_oxdiff_crystal_face_y
_exptl_oxdiff_crystal_face_z
12.7252 -13.5379 0.4934 0.1827 -0.9792 -0.0885
-6.1522 17.6333 -0.6007 -0.1726 0.9299 -0.3249
12.9122 13.4663 -0.3877 -0.0214 0.1263 -0.9918
1.2393 -1.3878 -19.7993 -0.9808 -0.1830 0.0678
-1.5021 1.1776 19.8269 0.9818 0.1831 -0.0498
-13.0163 -13.3633 0.3839 0.0200 -0.1187 0.9927
-17.9359 4.5165 -0.2198 -0.1468 0.7805 0.6077
